data_4036613
loop_
_publ_author_name
'Chen, Qiao'
'Wang, Chao'
'Zhou, Jiawei'
'Wang, Yanan'
'Xu, Zhaoqing'
'Wang, Rui'

_publ_section_title
;
 CuSO4-Mediated Decarboxylative Difluoroacetamidation of \a,\b-Unsaturated
 Carboxylic Acids.
;
_journal_issue 6
_journal_name_full 'The Journal of organic chemistry'
_journal_page_first 2639
_journal_page_last 2645
_journal_paper_doi 10.1021/acs.joc.6b00031
_journal_volume 81
_journal_year 2016
_chemical_formula_moiety 'C16 H19 F2 N O'
_chemical_formula_sum 'C16 H19 F2 N O'
_chemical_formula_weight 279.32
_space_group_crystal_system triclinic
_space_group_IT_number 2
_space_group_name_Hall '-P 1'
_space_group_name_H-M_alt 'P -1'
_atom_sites_solution_hydrogens geom
_audit_creation_date 2015-10-09
_audit_creation_method
;
Olex2 1.2
(compiled 2015.09.30 svn.r3233 for OlexSys, GUI svn.r5103)
;
_cell_angle_alpha 73.54(3)
_cell_angle_beta 85.59(3)
_cell_angle_gamma 81.51(3)
_cell_formula_units_Z 2
_cell_length_a 5.7679(19)
_cell_length_b 9.859(3)
_cell_length_c 13.531(4)
_cell_measurement_reflns_used 760
_cell_measurement_temperature 295.35(10)
_cell_measurement_theta_max 20.6190
_cell_measurement_theta_min 3.9220
_cell_volume 729.3(4)
_computing_cell_refinement
;
CrysAlisPro, Agilent Technologies,
Version 1.171.37.33 (release 27-03-2014 CrysAlis171 .NET)
(compiled Mar 27 2014,17:12:48)
;
_computing_data_collection
;
CrysAlisPro, Agilent Technologies,
Version 1.171.37.33 (release 27-03-2014 CrysAlis171 .NET)
(compiled Mar 27 2014,17:12:48)
;
_computing_data_reduction
;
CrysAlisPro, Agilent Technologies,
Version 1.171.37.33 (release 27-03-2014 CrysAlis171 .NET)
(compiled Mar 27 2014,17:12:48)
;
_computing_molecular_graphics 'Olex2 (Dolomanov et al., 2009)'
_computing_publication_material 'Olex2 (Dolomanov et al., 2009)'
_computing_structure_refinement 'ShelXL (Sheldrick, 2015)'
_computing_structure_solution 'ShelXS (Sheldrick, 2008)'
_diffrn_ambient_environment air
_diffrn_ambient_temperature 295.35(10)
_diffrn_detector 'CCD plate'
_diffrn_detector_area_resol_mean 16.0733
_diffrn_detector_type Eos
_diffrn_measured_fraction_theta_full 0.996
_diffrn_measured_fraction_theta_max 0.995
_diffrn_measurement_details
;
#__ type_ start__ end____ width___ exp.time_
  1 omega   30.00   88.00   2.0000    2.0000
omega____ theta____ kappa____ phi______ frames
    -       20.5854   77.0000  -60.0000 29

#__ type_ start__ end____ width___ exp.time_
  2 omega   38.00   88.00   2.0000    2.0000
omega____ theta____ kappa____ phi______ frames
    -       20.5854   57.0000 -180.0000 25

#__ type_ start__ end____ width___ exp.time_
  3 omega  -20.00   16.00   2.0000    2.0000
omega____ theta____ kappa____ phi______ frames
    -      -17.1479  -99.0000  -30.0000 18

#__ type_ start__ end____ width___ exp.time_
  4 omega  -16.00   48.00   2.0000    2.0000
omega____ theta____ kappa____ phi______ frames
    -       20.5854  -99.0000  -90.0000 32

#__ type_ start__ end____ width___ exp.time_
  5 omega  -48.00   32.00   2.0000    2.0000
omega____ theta____ kappa____ phi______ frames
    -       20.5854  -57.0000   30.0000 40

#__ type_ start__ end____ width___ exp.time_
  6 omega  -20.00   62.00   2.0000    2.0000
omega____ theta____ kappa____ phi______ frames
    -       20.5854  -99.0000  120.0000 41
;
_diffrn_measurement_device 'four-circle diffractometer'
_diffrn_measurement_device_type 'SuperNova, Dual, Cu at zero, Eos'
_diffrn_measurement_method '\w scans'
_diffrn_orient_matrix_UB_11 -0.0867691000
_diffrn_orient_matrix_UB_12 -0.0442619000
_diffrn_orient_matrix_UB_13 0.0005426000
_diffrn_orient_matrix_UB_21 0.0820079000
_diffrn_orient_matrix_UB_22 -0.0613672000
_diffrn_orient_matrix_UB_23 0.0193604000
_diffrn_orient_matrix_UB_31 -0.0350222000
_diffrn_orient_matrix_UB_32 0.0013776000
_diffrn_orient_matrix_UB_33 0.0511525000
_diffrn_radiation_monochromator mirror
_diffrn_radiation_probe x-ray
_diffrn_radiation_type MoK\a
_diffrn_radiation_wavelength 0.71073
_diffrn_reflns_av_R_equivalents 0.0366
_diffrn_reflns_av_unetI/netI 0.0846
_diffrn_reflns_Laue_measured_fraction_full 0.996
_diffrn_reflns_Laue_measured_fraction_max 0.995
_diffrn_reflns_limit_h_max 7
_diffrn_reflns_limit_h_min -7
_diffrn_reflns_limit_k_max 12
_diffrn_reflns_limit_k_min -12
_diffrn_reflns_limit_l_max 16
_diffrn_reflns_limit_l_min -16
_diffrn_reflns_number 4855
_diffrn_reflns_point_group_measured_fraction_full 0.996
_diffrn_reflns_point_group_measured_fraction_max 0.995
_diffrn_reflns_theta_full 25.500
_diffrn_reflns_theta_max 26.020
_diffrn_reflns_theta_min 3.291
_diffrn_source 'SuperNova (Mo) X-ray Source'
_exptl_absorpt_coefficient_mu 0.096
_exptl_absorpt_correction_T_max 1.00000
_exptl_absorpt_correction_T_min 0.33041
_exptl_absorpt_correction_type multi-scan
_exptl_absorpt_process_details
;
CrysAlisPro, Agilent Technologies,
Version 1.171.37.33 (release 27-03-2014 CrysAlis171 .NET)
(compiled Mar 27 2014,17:12:48)
Empirical absorption correction using spherical harmonics,
 implemented in SCALE3 ABSPACK scaling algorithm.
;
_exptl_crystal_colour 'clear light colourless'
_exptl_crystal_colour_lustre clear
_exptl_crystal_colour_modifier light
_exptl_crystal_colour_primary colourless
_exptl_crystal_density_diffrn 1.272
_exptl_crystal_description block
_exptl_crystal_F_000 296
_exptl_crystal_size_max 0.33
_exptl_crystal_size_mid 0.28
_exptl_crystal_size_min 0.24
_refine_diff_density_max 0.188
_refine_diff_density_min -0.212
_refine_diff_density_rms 0.050
_refine_ls_extinction_method none
_refine_ls_goodness_of_fit_ref 1.056
_refine_ls_hydrogen_treatment constr
_refine_ls_matrix_type full
_refine_ls_number_parameters 182
_refine_ls_number_reflns 2848
_refine_ls_number_restraints 0
_refine_ls_restrained_S_all 1.056
_refine_ls_R_factor_all 0.1435
_refine_ls_R_factor_gt 0.0660
_refine_ls_shift/su_max 0.000
_refine_ls_shift/su_mean 0.000
_refine_ls_structure_factor_coef Fsqd
_refine_ls_weighting_details 'w=1/[\s^2^(Fo^2^)+(0.0630P)^2^+0.0648P] where P=(Fo^2^+2Fc^2^)/3'
_refine_ls_weighting_scheme calc
_refine_ls_wR_factor_gt 0.1400
_refine_ls_wR_factor_ref 0.1998
_reflns_Friedel_coverage 0.000
_reflns_number_gt 1326
_reflns_number_total 2848
_reflns_threshold_expression 'I > 2\s(I)'
_cod_data_source_file jo6b00031_si_002.cif
_cod_data_source_block wangchao0506
_cod_original_cell_volume 729.4(4)
_cod_database_code 4036613
_shelx_space_group_comment
;
The symmetry employed for this shelxl refinement is uniquely defined
by the following loop, which should always be used as a source of
symmetry information in preference to the above space-group names.
They are only intended as comments.
;
_reflns_odcompleteness_completeness 99.57
_reflns_odcompleteness_iscentric 1
_reflns_odcompleteness_theta 26.32
_olex2_refinement_description
;
1. Fixed Uiso
 At 1.2 times of:
  All C(H) groups, All C(H,H) groups
 At 1.5 times of:
  All C(H,H,H) groups
2.a Secondary CH2 refined with riding coordinates:
 C11(H11A,H11B), C12(H12A,H12B), C13(H13A,H13B), C14(H14A,H14B), C15(H15A,H15B)
2.b Aromatic/amide H refined with riding coordinates:
 C1(H1), C2(H2), C4(H4), C5(H5), C7(H7), C8(H8)
2.c Idealised Me refined as rotating group:
 C16(H16A,H16B,H16C)
;
_shelx_shelxl_version_number 2014/7
_olex2_date_sample_data_collection 2015-05-08
_olex2_submission_special_instructions 'No special instructions were received'

loop_
_space_group_symop_operation_xyz
'x, y, z'
'-x, -y, -z'

loop_
_atom_site_label
_atom_site_type_symbol
_atom_site_fract_x
_atom_site_fract_y
_atom_site_fract_z
_atom_site_U_iso_or_equiv
_atom_site_adp_type
_atom_site_occupancy
_atom_site_site_symmetry_order
_atom_site_calc_flag
_atom_site_refinement_flags_posn
F1 F 0.1094(4) 0.7073(3) 0.75142(17) 0.0810(7) Uani 1 1 d .
F2 F -0.1694(4) 0.8441(2) 0.66078(17) 0.0803(7) Uani 1 1 d .
O1 O 0.2711(4) 0.6082(3) 0.6018(2) 0.0727(8) Uani 1 1 d .
N1 N -0.0440(5) 0.7027(3) 0.5039(2) 0.0537(8) Uani 1 1 d .
C1 C -0.5327(6) 0.3746(4) 0.8513(3) 0.0556(9) Uani 1 1 d .
H1 H -0.5714 0.4186 0.7832 0.067 Uiso 1 1 calc R
C2 C -0.6628(6) 0.2727(4) 0.9119(3) 0.0602(10) Uani 1 1 d .
H2 H -0.7890 0.2500 0.8837 0.072 Uiso 1 1 calc R
C3 C -0.6106(6) 0.2034(4) 1.0133(3) 0.0577(10) Uani 1 1 d .
C4 C -0.4266(7) 0.2416(4) 1.0532(3) 0.0673(11) Uani 1 1 d .
H4 H -0.3906 0.1988 1.1219 0.081 Uiso 1 1 calc R
C5 C -0.2938(6) 0.3424(4) 0.9933(3) 0.0634(10) Uani 1 1 d .
H5 H -0.1676 0.3641 1.0221 0.076 Uiso 1 1 calc R
C6 C -0.3429(6) 0.4122(4) 0.8916(3) 0.0512(9) Uani 1 1 d .
C7 C -0.1952(6) 0.5169(4) 0.8327(3) 0.0575(9) Uani 1 1 d .
H7 H -0.0610 0.5222 0.8647 0.069 Uiso 1 1 calc R
C8 C -0.2271(6) 0.6047(4) 0.7403(3) 0.0561(9) Uani 1 1 d .
H8 H -0.3617 0.6046 0.7067 0.067 Uiso 1 1 calc R
C9 C -0.0575(6) 0.7051(4) 0.6865(3) 0.0564(9) Uani 1 1 d .
C10 C 0.0703(6) 0.6706(4) 0.5909(3) 0.0520(9) Uani 1 1 d .
C11 C 0.0804(7) 0.6741(4) 0.4117(3) 0.0649(10) Uani 1 1 d .
H11A H 0.0018 0.6090 0.3884 0.078 Uiso 1 1 calc R
H11B H 0.2393 0.6295 0.4284 0.078 Uiso 1 1 calc R
C12 C 0.0864(7) 0.8123(4) 0.3266(3) 0.0723(12) Uani 1 1 d .
H12A H 0.1846 0.8714 0.3465 0.087 Uiso 1 1 calc R
H12B H 0.1556 0.7910 0.2642 0.087 Uiso 1 1 calc R
C13 C -0.1559(8) 0.8937(5) 0.3052(3) 0.0805(13) Uani 1 1 d .
H13A H -0.1434 0.9860 0.2565 0.097 Uiso 1 1 calc R
H13B H -0.2462 0.8419 0.2743 0.097 Uiso 1 1 calc R
C14 C -0.2814(6) 0.9145(4) 0.4025(3) 0.0704(11) Uani 1 1 d .
H14A H -0.4413 0.9588 0.3877 0.085 Uiso 1 1 calc R
H14B H -0.2036 0.9777 0.4283 0.085 Uiso 1 1 calc R
C15 C -0.2838(6) 0.7728(4) 0.4840(3) 0.0633(11) Uani 1 1 d .
H15A H -0.3594 0.7884 0.5471 0.076 Uiso 1 1 calc R
H15B H -0.3724 0.7122 0.4606 0.076 Uiso 1 1 calc R
C16 C -0.7510(7) 0.0896(4) 1.0786(3) 0.0828(13) Uani 1 1 d .
H16A H -0.9127 0.1141 1.0606 0.124 Uiso 1 1 calc GR
H16B H -0.7384 0.0831 1.1502 0.124 Uiso 1 1 calc GR
H16C H -0.6911 -0.0006 1.0664 0.124 Uiso 1 1 calc GR

loop_
_atom_site_aniso_label
_atom_site_aniso_U_11
_atom_site_aniso_U_22
_atom_site_aniso_U_33
_atom_site_aniso_U_23
_atom_site_aniso_U_13
_atom_site_aniso_U_12
F1 0.0916(16) 0.0926(18) 0.0668(15) -0.0188(12) -0.0152(12) -0.0374(13)
F2 0.1042(17) 0.0507(14) 0.0828(16) -0.0167(11) 0.0025(13) -0.0065(12)
O1 0.0494(15) 0.087(2) 0.0695(18) -0.0035(14) 0.0004(13) -0.0079(14)
N1 0.0565(18) 0.0538(18) 0.0466(18) -0.0054(13) 0.0020(14) -0.0127(14)
C1 0.057(2) 0.065(2) 0.042(2) -0.0108(17) 0.0029(16) -0.0107(18)
C2 0.057(2) 0.067(3) 0.056(2) -0.0145(19) 0.0004(17) -0.0136(18)
C3 0.061(2) 0.050(2) 0.056(2) -0.0119(17) 0.0114(18) 0.0008(18)
C4 0.074(3) 0.072(3) 0.043(2) -0.0030(19) 0.0018(19) 0.001(2)
C5 0.061(2) 0.071(3) 0.054(2) -0.0094(19) -0.0063(18) -0.008(2)
C6 0.049(2) 0.050(2) 0.052(2) -0.0131(17) 0.0056(16) -0.0028(16)
C7 0.060(2) 0.060(2) 0.050(2) -0.0093(18) 0.0001(17) -0.0095(18)
C8 0.055(2) 0.064(2) 0.050(2) -0.0161(18) 0.0033(17) -0.0105(18)
C9 0.060(2) 0.053(2) 0.056(2) -0.0103(18) -0.0076(18) -0.0101(18)
C10 0.052(2) 0.045(2) 0.056(2) -0.0063(16) 0.0059(18) -0.0159(17)
C11 0.082(3) 0.054(2) 0.058(2) -0.0150(18) 0.009(2) -0.012(2)
C12 0.097(3) 0.061(3) 0.053(2) -0.0081(19) 0.016(2) -0.019(2)
C13 0.101(3) 0.074(3) 0.055(3) 0.004(2) -0.009(2) -0.019(3)
C14 0.062(2) 0.068(3) 0.068(3) 0.001(2) -0.0090(19) -0.004(2)
C15 0.051(2) 0.078(3) 0.057(2) -0.008(2) -0.0030(17) -0.0178(19)
C16 0.091(3) 0.063(3) 0.079(3) -0.001(2) 0.025(2) -0.013(2)

loop_
_atom_type_symbol
_atom_type_description
_atom_type_scat_dispersion_real
_atom_type_scat_dispersion_imag
_atom_type_scat_source
C C 0.0033 0.0016 'International Tables Vol C Tables 4.2.6.8 and 6.1.1.4'
H H 0.0000 0.0000 'International Tables Vol C Tables 4.2.6.8 and 6.1.1.4'
F F 0.0171 0.0103 'International Tables Vol C Tables 4.2.6.8 and 6.1.1.4'
N N 0.0061 0.0033 'International Tables Vol C Tables 4.2.6.8 and 6.1.1.4'
O O 0.0106 0.0060 'International Tables Vol C Tables 4.2.6.8 and 6.1.1.4'

loop_
_geom_angle_atom_site_label_1
_geom_angle_atom_site_label_2
_geom_angle_atom_site_label_3
_geom_angle
C10 N1 C11 119.0(3)
C10 N1 C15 128.2(3)
C15 N1 C11 112.7(3)
C2 C1 H1 119.7
C2 C1 C6 120.6(3)
C6 C1 H1 119.7
C1 C2 H2 119.1
C1 C2 C3 121.8(3)
C3 C2 H2 119.1
C2 C3 C16 121.5(4)
C4 C3 C2 117.6(3)
C4 C3 C16 120.8(4)
C3 C4 H4 119.4
C3 C4 C5 121.1(4)
C5 C4 H4 119.4
C4 C5 H5 119.0
C4 C5 C6 122.0(3)
C6 C5 H5 119.0
C1 C6 C7 124.1(3)
C5 C6 C1 116.9(3)
C5 C6 C7 119.0(3)
C6 C7 H7 115.9
C8 C7 C6 128.2(4)
C8 C7 H7 115.9
C7 C8 H8 118.4
C7 C8 C9 123.1(3)
C9 C8 H8 118.4
F1 C9 F2 103.4(3)
F1 C9 C8 110.8(3)
F1 C9 C10 107.2(3)
F2 C9 C8 110.1(3)
F2 C9 C10 110.2(3)
C8 C9 C10 114.6(3)
O1 C10 N1 124.0(3)
O1 C10 C9 116.9(3)
N1 C10 C9 119.1(3)
N1 C11 H11A 109.6
N1 C11 H11B 109.6
N1 C11 C12 110.1(3)
H11A C11 H11B 108.2
C12 C11 H11A 109.6
C12 C11 H11B 109.6
C11 C12 H12A 109.3
C11 C12 H12B 109.3
H12A C12 H12B 107.9
C13 C12 C11 111.8(3)
C13 C12 H12A 109.3
C13 C12 H12B 109.3
C12 C13 H13A 109.4
C12 C13 H13B 109.4
H13A C13 H13B 108.0
C14 C13 C12 111.3(3)
C14 C13 H13A 109.4
C14 C13 H13B 109.4
C13 C14 H14A 109.5
C13 C14 H14B 109.5
C13 C14 C15 110.7(3)
H14A C14 H14B 108.1
C15 C14 H14A 109.5
C15 C14 H14B 109.5
N1 C15 C14 109.9(3)
N1 C15 H15A 109.7
N1 C15 H15B 109.7
C14 C15 H15A 109.7
C14 C15 H15B 109.7
H15A C15 H15B 108.2
C3 C16 H16A 109.5
C3 C16 H16B 109.5
C3 C16 H16C 109.5
H16A C16 H16B 109.5
H16A C16 H16C 109.5
H16B C16 H16C 109.5

loop_
_geom_bond_atom_site_label_1
_geom_bond_atom_site_label_2
_geom_bond_distance
F1 C9 1.358(4)
F2 C9 1.385(4)
O1 C10 1.227(4)
N1 C10 1.329(4)
N1 C11 1.467(4)
N1 C15 1.460(4)
C1 H1 0.9300
C1 C2 1.380(4)
C1 C6 1.399(4)
C2 H2 0.9300
C2 C3 1.383(5)
C3 C4 1.372(5)
C3 C16 1.514(5)
C4 H4 0.9300
C4 C5 1.381(5)
C5 H5 0.9300
C5 C6 1.383(5)
C6 C7 1.454(4)
C7 H7 0.9300
C7 C8 1.313(5)
C8 H8 0.9300
C8 C9 1.495(5)
C9 C10 1.537(5)
C11 H11A 0.9700
C11 H11B 0.9700
C11 C12 1.517(5)
C12 H12A 0.9700
C12 H12B 0.9700
C12 C13 1.510(5)
C13 H13A 0.9700
C13 H13B 0.9700
C13 C14 1.504(5)
C14 H14A 0.9700
C14 H14B 0.9700
C14 C15 1.516(5)
C15 H15A 0.9700
C15 H15B 0.9700
C16 H16A 0.9600
C16 H16B 0.9600
C16 H16C 0.9600

loop_
_geom_torsion_atom_site_label_1
_geom_torsion_atom_site_label_2
_geom_torsion_atom_site_label_3
_geom_torsion_atom_site_label_4
_geom_torsion
F1 C9 C10 O1 23.0(4)
F1 C9 C10 N1 -160.3(3)
F2 C9 C10 O1 134.9(3)
F2 C9 C10 N1 -48.4(4)
N1 C11 C12 C13 -53.5(5)
C1 C2 C3 C4 1.4(5)
C1 C2 C3 C16 -178.7(3)
C1 C6 C7 C8 9.3(6)
C2 C1 C6 C5 0.3(5)
C2 C1 C6 C7 179.1(3)
C2 C3 C4 C5 -1.9(5)
C3 C4 C5 C6 1.7(6)
C4 C5 C6 C1 -0.8(5)
C4 C5 C6 C7 -179.7(3)
C5 C6 C7 C8 -171.8(4)
C6 C1 C2 C3 -0.6(5)
C6 C7 C8 C9 -178.1(3)
C7 C8 C9 F1 -9.1(5)
C7 C8 C9 F2 -122.9(4)
C7 C8 C9 C10 112.3(4)
C8 C9 C10 O1 -100.4(4)
C8 C9 C10 N1 76.3(4)
C10 N1 C11 C12 -118.7(4)
C10 N1 C15 C14 116.4(4)
C11 N1 C10 O1 -5.6(5)
C11 N1 C10 C9 178.0(3)
C11 N1 C15 C14 -60.1(4)
C11 C12 C13 C14 52.4(5)
C12 C13 C14 C15 -53.7(4)
C13 C14 C15 N1 57.0(4)
C15 N1 C10 O1 178.2(3)
C15 N1 C10 C9 1.8(5)
C15 N1 C11 C12 58.1(4)
C16 C3 C4 C5 178.2(3)
